data_4062262
loop_
_publ_author_name
'Wang, Jianhui'
'Li, Shoujian'
'Zheng, Chong'
'Maguire, John A.'
'Sarkar, Biprajit'
'Kaim, Wolfgang'
'Hosmane, Narayan S.'

_publ_section_title
;
 Chemistry of C-Trimethylsilyl-Substituted Heterocarboranes.
 29. Synthetic and Structural Studies on Lanthanacarboranes with Two
 and Three "Carbons Apart" Carborane Cages Bonding to Ln(III) Metal
 (Ln(III) = Nd, Gd, Dy, Ho, Er, Tb, Lu)
;
_journal_issue 21
_journal_name_full Organometallics
_journal_page_first 4334
_journal_page_last 4342
_journal_paper_doi 10.1021/om030426x
_journal_volume 22
_journal_year 2003
_chemical_formula_sum 'C48 H120 B16 Na2 Nd2 O4 Si8'
_chemical_formula_weight 1493.58
_space_group_IT_number 2
_symmetry_cell_setting triclinic
_symmetry_space_group_name_Hall '-P 1'
_symmetry_space_group_name_H-M 'P -1'
_cell_angle_alpha 102.501(3)
_cell_angle_beta 92.293(3)
_cell_angle_gamma 108.872(3)
_cell_formula_units_Z 1
_cell_length_a 11.3167(19)
_cell_length_b 12.648(2)
_cell_length_c 15.159(3)
_cell_measurement_temperature 173(2)
_cell_volume 1990.1(6)
_diffrn_ambient_temperature 173(2)
_exptl_crystal_density_diffrn 1.246
_cod_database_code 4062262

loop_
_symmetry_equiv_pos_as_xyz
'x, y, z'
'-x, -y, -z'

loop_
_atom_site_label
_atom_site_type_symbol
_atom_site_fract_x
_atom_site_fract_y
_atom_site_fract_z
_atom_site_U_iso_or_equiv
_atom_site_adp_type
_atom_site_occupancy
_atom_site_symmetry_multiplicity
_atom_site_calc_flag
_atom_site_refinement_flags
_atom_site_disorder_assembly
_atom_site_disorder_group
Nd Nd 0.528497(10) 0.480473(9) 0.628267(7) 0.02030(6) Uani 1 1 d . . .
Na Na 0.52530(11) 0.22390(10) 0.79993(10) 0.0505(3) Uani 1 1 d . . .
Si1 Si 0.35281(6) 0.59365(6) 0.86113(4) 0.02939(15) Uani 1 1 d . . .
Si2 Si 0.87258(6) 0.64073(6) 0.79619(5) 0.03313(16) Uani 1 1 d . . .
Si3 Si 0.68255(7) 0.22592(6) 0.49181(5) 0.02971(15) Uani 1 1 d . . .
Si4 Si 0.82694(6) 0.76573(6) 0.43092(5) 0.02797(14) Uani 1 1 d . . .
C11 C 0.4768(2) 0.5471(2) 0.80530(15) 0.0251(5) Uani 1 1 d . . .
B12 B 0.6035(3) 0.6391(2) 0.79451(17) 0.0261(5) Uani 1 1 d . . .
H12 H 0.6234 0.7338 0.8044 0.028(7) Uiso 1 1 calc R . .
C13 C 0.6992(2) 0.5728(2) 0.78112(15) 0.0257(5) Uani 1 1 d . . .
B14 B 0.6359(3) 0.4404(2) 0.77799(18) 0.0261(5) Uani 1 1 d . . .
H14 H 0.7141 0.4041 0.7702 0.063(10) Uiso 1 1 calc R . .
B15 B 0.4868(3) 0.4239(2) 0.79420(18) 0.0262(5) Uani 1 1 d . . .
H15 H 0.3912 0.3693 0.8050 0.082(12) Uiso 1 1 calc R . .
B16 B 0.6073(3) 0.5444(2) 0.86520(18) 0.0272(6) Uani 1 1 d . . .
H16 H 0.6340 0.5638 0.9404 0.035(7) Uiso 1 1 calc R . .
C21 C 0.5521(2) 0.28454(19) 0.51239(15) 0.0252(5) Uani 1 1 d . . .
B22 B 0.4469(3) 0.2444(2) 0.57349(18) 0.0259(5) Uani 1 1 d . . .
H22 H 0.4457 0.1883 0.6216 0.027(7) Uiso 1 1 calc R . .
C23 C 0.6625(2) 0.71640(19) 0.45794(15) 0.0242(5) Uani 1 1 d . . .
B24 B 0.3727(2) 0.3524(2) 0.46696(17) 0.0224(5) Uani 1 1 d . . .
H24 H 0.2825 0.3584 0.4392 0.079(12) Uiso 1 1 calc R . .
B25 B 0.4835(2) 0.6467(2) 0.55270(17) 0.0232(5) Uani 1 1 d . . .
H25 H 0.4112 0.6396 0.6015 0.084(13) Uiso 1 1 calc R . .
B26 B 0.4028(3) 0.2211(2) 0.45518(19) 0.0269(6) Uani 1 1 d . . .
H26 H 0.3607 0.1388 0.4015 0.038(7) Uiso 1 1 calc R . .
O31 O 0.6893(2) 0.15712(18) 0.82780(14) 0.0462(5) Uani 1 1 d . . .
C32 C 0.6942(4) 0.0441(3) 0.7929(2) 0.0559(8) Uani 1 1 d . . .
H32A H 0.6423 0.0081 0.7331 0.068(11) Uiso 1 1 calc R . .
H32B H 0.6618 -0.0053 0.8352 0.068(11) Uiso 1 1 calc R . .
C33 C 0.8283(5) 0.0577(4) 0.7835(4) 0.0874(14) Uani 1 1 d . . .
H33A H 0.8504 -0.0040 0.8032 0.16(3) Uiso 1 1 calc R . .
H33B H 0.8449 0.0546 0.7195 0.17(3) Uiso 1 1 calc R . .
C34 C 0.8995(5) 0.1689(7) 0.8415(5) 0.136(3) Uani 1 1 d . . .
H34A H 0.9670 0.2112 0.8097 0.18(3) Uiso 1 1 calc R . .
H34B H 0.9388 0.1596 0.8976 0.33(7) Uiso 1 1 calc R . .
C35 C 0.8144(3) 0.2323(3) 0.8644(3) 0.0661(10) Uani 1 1 d . . .
H35A H 0.8196 0.2590 0.9313 0.113(18) Uiso 1 1 calc R . .
H35B H 0.8373 0.3005 0.8382 0.15(2) Uiso 1 1 calc R . .
O41 O 0.3559(2) 0.10712(18) 0.85275(15) 0.0518(5) Uani 1 1 d . . .
C42 C 0.3457(7) -0.0025(4) 0.8654(4) 0.110(2) Uani 1 1 d . . .
H42A H 0.4305 -0.0082 0.8735 0.108(19) Uiso 1 1 calc R . .
H42B H 0.2972 -0.0628 0.8112 0.42(9) Uiso 1 1 calc R . .
C43 C 0.2830(6) -0.0199(5) 0.9448(4) 0.0954(16) Uani 1 1 d . . .
H43A H 0.3441 -0.0122 0.9965 0.18(3) Uiso 1 1 calc R . .
H43B H 0.2181 -0.0975 0.9320 0.16(3) Uiso 1 1 calc R . .
C44 C 0.2244(4) 0.0708(4) 0.9663(3) 0.0771(12) Uani 1 1 d . . .
H44A H 0.2602 0.1228 1.0270 0.118(18) Uiso 1 1 calc R . .
H44B H 0.1323 0.0359 0.9654 0.118(19) Uiso 1 1 calc R . .
C45 C 0.2544(4) 0.1355(5) 0.8928(3) 0.0753(12) Uani 1 1 d . . .
H45A H 0.1803 0.1116 0.8466 0.14(2) Uiso 1 1 calc R . .
H45B H 0.2796 0.2195 0.9190 0.097(16) Uiso 1 1 calc R . .
C101 C 0.2140(3) 0.4695(3) 0.8727(2) 0.0485(7) Uani 1 1 d . . .
H10A H 0.1515 0.4986 0.9024 0.092(14) Uiso 1 1 calc R . .
H10B H 0.2413 0.4249 0.9095 0.077(12) Uiso 1 1 calc R . .
H10C H 0.1765 0.4200 0.8123 0.073(12) Uiso 1 1 calc R . .
C102 C 0.3013(3) 0.6828(3) 0.7952(2) 0.0444(7) Uani 1 1 d . . .
H10D H 0.2355 0.7072 0.8243 0.073(12) Uiso 1 1 calc R . .
H10E H 0.2681 0.6372 0.7329 0.067(11) Uiso 1 1 calc R . .
H10F H 0.3732 0.7509 0.7936 0.056(10) Uiso 1 1 calc R . .
C103 C 0.4180(3) 0.6846(3) 0.9787(2) 0.0525(8) Uani 1 1 d . . .
H10G H 0.3522 0.7088 1.0080 0.090(14) Uiso 1 1 calc R . .
H10H H 0.4885 0.7528 0.9752 0.079(13) Uiso 1 1 calc R . .
H10I H 0.4474 0.6400 1.0143 0.092(15) Uiso 1 1 calc R . .
C201 C 0.9366(3) 0.5658(4) 0.7005(3) 0.0660(11) Uani 1 1 d . . .
H20A H 1.0284 0.6010 0.7076 0.114(17) Uiso 1 1 calc R . .
H20B H 0.9015 0.5727 0.6427 0.15(3) Uiso 1 1 calc R . .
H20C H 0.9137 0.4843 0.7008 0.12(2) Uiso 1 1 calc R . .
C202 C 0.9211(4) 0.7964(3) 0.7943(3) 0.0689(11) Uani 1 1 d . . .
H20D H 1.0131 0.8299 0.8027 0.14(2) Uiso 1 1 calc R . .
H20E H 0.8871 0.8375 0.8436 0.111(18) Uiso 1 1 calc R . .
H20F H 0.8885 0.8033 0.7358 0.14(2) Uiso 1 1 calc R . .
C203 C 0.9417(3) 0.6315(4) 0.9061(2) 0.0667(11) Uani 1 1 d . . .
H20G H 1.0333 0.6682 0.9126 0.080(12) Uiso 1 1 calc R . .
H20H H 0.9208 0.5504 0.9075 0.095(16) Uiso 1 1 calc R . .
H20I H 0.9075 0.6709 0.9562 0.078(13) Uiso 1 1 calc R . .
C301 C 0.6319(3) 0.1006(3) 0.3897(2) 0.0547(8) Uani 1 1 d . . .
H30A H 0.6093 0.1258 0.3366 0.096(15) Uiso 1 1 calc R . .
H30B H 0.5589 0.0399 0.4010 0.076(12) Uiso 1 1 calc R . .
H30C H 0.7011 0.0707 0.3780 0.089(14) Uiso 1 1 calc R . .
C302 C 0.8237(3) 0.3369(3) 0.4682(2) 0.0439(7) Uani 1 1 d . . .
H30D H 0.8016 0.3631 0.4156 0.080(12) Uiso 1 1 calc R . .
H30E H 0.8901 0.3037 0.4552 0.083(13) Uiso 1 1 calc R . .
H30F H 0.8538 0.4024 0.5215 0.090(14) Uiso 1 1 calc R . .
C303 C 0.7253(3) 0.1765(3) 0.5917(2) 0.0535(9) Uani 1 1 d . . .
H30G H 0.7939 0.1460 0.5794 0.086(13) Uiso 1 1 calc R . .
H30H H 0.6520 0.1160 0.6029 0.088(14) Uiso 1 1 calc R . .
H30I H 0.7525 0.2416 0.6454 0.088(15) Uiso 1 1 calc R . .
C401 C 0.8697(3) 0.6339(3) 0.3897(2) 0.0460(7) Uani 1 1 d . . .
H40A H 0.8623 0.5916 0.4374 0.074(12) Uiso 1 1 calc R . .
H40B H 0.9564 0.6564 0.3748 0.083(13) Uiso 1 1 calc R . .
H40C H 0.8127 0.5845 0.3352 0.066(11) Uiso 1 1 calc R . .
C402 C 0.8407(3) 0.8455(3) 0.3398(2) 0.0427(7) Uani 1 1 d . . .
H40D H 0.9282 0.8707 0.3266 0.057(10) Uiso 1 1 calc R . .
H40E H 0.8150 0.9129 0.3602 0.054(10) Uiso 1 1 calc R . .
H40F H 0.7863 0.7949 0.2847 0.077(12) Uiso 1 1 calc R . .
C403 C 0.9351(3) 0.8579(3) 0.5353(2) 0.0448(7) Uani 1 1 d . . .
H40G H 0.9269 0.8146 0.5825 0.065(11) Uiso 1 1 calc R . .
H40H H 0.9131 0.9270 0.5575 0.045(9) Uiso 1 1 calc R . .
H40I H 1.0220 0.8803 0.5208 0.062(10) Uiso 1 1 calc R . .

loop_
_atom_site_aniso_label
_atom_site_aniso_U_11
_atom_site_aniso_U_22
_atom_site_aniso_U_33
_atom_site_aniso_U_23
_atom_site_aniso_U_13
_atom_site_aniso_U_12
Nd 0.02331(8) 0.01956(8) 0.01879(8) 0.00537(5) 0.00179(5) 0.00793(5)
Na 0.0421(6) 0.0405(6) 0.0824(9) 0.0319(6) 0.0197(6) 0.0197(5)
Si1 0.0300(3) 0.0378(4) 0.0245(3) 0.0064(3) 0.0063(3) 0.0173(3)
Si2 0.0247(3) 0.0398(4) 0.0301(4) 0.0066(3) 0.0015(3) 0.0060(3)
Si3 0.0345(4) 0.0324(4) 0.0316(4) 0.0126(3) 0.0085(3) 0.0201(3)
Si4 0.0244(3) 0.0261(3) 0.0300(3) 0.0064(3) 0.0041(3) 0.0043(3)
C11 0.0265(12) 0.0310(12) 0.0190(11) 0.0053(9) 0.0006(9) 0.0120(10)
B12 0.0299(14) 0.0271(13) 0.0200(12) 0.0037(10) 0.0008(10) 0.0097(11)
C13 0.0257(12) 0.0295(12) 0.0210(11) 0.0071(9) 0.0013(9) 0.0079(10)
B14 0.0277(13) 0.0298(14) 0.0245(13) 0.0100(11) 0.0048(10) 0.0125(11)
B15 0.0260(13) 0.0308(14) 0.0235(13) 0.0095(11) 0.0035(10) 0.0101(11)
B16 0.0266(13) 0.0340(15) 0.0222(13) 0.0091(11) 0.0022(10) 0.0107(11)
C21 0.0285(12) 0.0226(11) 0.0252(11) 0.0049(9) 0.0020(9) 0.0102(9)
B22 0.0321(14) 0.0201(12) 0.0257(13) 0.0051(10) 0.0027(11) 0.0097(11)
C23 0.0258(12) 0.0199(11) 0.0249(11) 0.0052(9) 0.0038(9) 0.0053(9)
B24 0.0239(13) 0.0205(12) 0.0221(12) 0.0043(10) 0.0011(10) 0.0075(10)
B25 0.0254(13) 0.0251(13) 0.0205(12) 0.0042(10) 0.0031(10) 0.0114(10)
B26 0.0300(14) 0.0215(13) 0.0281(13) 0.0046(10) 0.0032(11) 0.0085(11)
O31 0.0491(12) 0.0465(12) 0.0479(12) 0.0058(9) 0.0049(9) 0.0265(10)
C32 0.081(2) 0.0493(19) 0.0468(18) 0.0100(15) 0.0060(17) 0.0357(18)
C33 0.094(3) 0.096(3) 0.102(4) 0.022(3) 0.024(3) 0.072(3)
C34 0.058(3) 0.171(6) 0.139(5) -0.059(5) 0.001(3) 0.051(4)
C35 0.054(2) 0.062(2) 0.078(3) 0.006(2) -0.0126(18) 0.0231(18)
O41 0.0572(13) 0.0450(12) 0.0506(12) 0.0193(10) 0.0135(10) 0.0081(10)
C42 0.170(6) 0.056(3) 0.130(4) 0.049(3) 0.101(4) 0.046(3)
C43 0.145(5) 0.082(3) 0.080(3) 0.048(3) 0.048(3) 0.044(3)
C44 0.083(3) 0.082(3) 0.058(2) 0.020(2) 0.027(2) 0.013(2)
C45 0.058(2) 0.105(4) 0.085(3) 0.055(3) 0.029(2) 0.034(2)
C101 0.0398(16) 0.0599(19) 0.0535(19) 0.0228(16) 0.0195(14) 0.0197(14)
C102 0.0481(17) 0.0517(18) 0.0480(17) 0.0174(14) 0.0136(14) 0.0321(15)
C103 0.057(2) 0.064(2) 0.0354(16) -0.0047(15) 0.0065(14) 0.0293(17)
C201 0.0380(18) 0.088(3) 0.060(2) -0.0020(19) 0.0159(16) 0.0173(18)
C202 0.057(2) 0.048(2) 0.088(3) 0.019(2) 0.012(2) -0.0023(17)
C203 0.0343(17) 0.109(3) 0.052(2) 0.031(2) -0.0074(15) 0.0118(19)
C301 0.060(2) 0.0450(18) 0.062(2) -0.0014(15) 0.0104(16) 0.0306(16)
C302 0.0345(15) 0.0548(18) 0.0509(17) 0.0242(15) 0.0081(13) 0.0187(13)
C303 0.0566(19) 0.077(2) 0.057(2) 0.0421(19) 0.0203(16) 0.0446(18)
C401 0.0431(17) 0.0420(16) 0.0550(19) 0.0067(14) 0.0120(14) 0.0199(13)
C402 0.0374(15) 0.0444(16) 0.0421(16) 0.0192(13) 0.0080(12) 0.0023(13)
C403 0.0353(15) 0.0452(17) 0.0396(15) 0.0057(13) 0.0002(12) -0.0020(12)

loop_
_geom_bond_atom_site_label_1
_geom_bond_atom_site_label_2
_geom_bond_distance
_geom_bond_site_symmetry_2
_geom_bond_publ_flag
Nd C23 2.732(2) 2_666 ?
Nd C13 2.734(2) . ?
Nd B22 2.745(3) . ?
Nd B14 2.750(3) . ?
Nd B12 2.763(3) . ?
Nd B25 2.772(3) . ?
Nd B15 2.778(3) . ?
Nd C11 2.778(2) . ?
Nd B24 2.779(3) 2_666 ?
Nd B24 2.794(3) . ?
Nd C21 2.807(2) . ?
Nd B25 2.837(3) 2_666 ?
Na O41 2.302(2) . ?
Na O31 2.333(2) . ?
Na B14 2.717(3) . ?
Na B15 2.721(3) . ?
Si1 C11 1.857(2) . ?
Si1 C102 1.865(3) . ?
Si1 C103 1.871(3) . ?
Si1 C101 1.874(3) . ?
Si2 C13 1.852(2) . ?
Si2 C203 1.854(3) . ?
Si2 C201 1.860(3) . ?
Si2 C202 1.872(4) . ?
Si3 C302 1.861(3) . ?
Si3 C303 1.861(3) . ?
Si3 C21 1.863(2) . ?
Si3 C301 1.875(3) . ?
Si4 C23 1.855(2) . ?
Si4 C402 1.863(3) . ?
Si4 C403 1.867(3) . ?
Si4 C401 1.871(3) . ?
C11 B12 1.568(4) . ?
C11 B15 1.571(4) . ?
C11 B16 1.716(3) . ?
B12 C13 1.565(4) . ?
B12 B16 1.780(4) . ?
C13 B14 1.583(3) . ?
C13 B16 1.702(3) . ?
B14 B15 1.667(4) . ?
B14 B16 1.772(4) . ?
B15 B16 1.780(4) . ?
C21 B22 1.560(4) . ?
C21 B25 1.568(3) 2_666 ?
C21 B26 1.719(4) . ?
B22 C23 1.567(4) 2_666 ?
B22 B26 1.777(4) . ?
C23 B24 1.566(3) 2_666 ?
C23 B22 1.567(4) 2_666 ?
C23 B26 1.706(3) 2_666 ?
C23 Nd 2.732(2) 2_666 ?
B24 C23 1.566(3) 2_666 ?
B24 B25 1.663(4) 2_666 ?
B24 B26 1.774(4) . ?
B24 Nd 2.779(3) 2_666 ?
B25 C21 1.568(3) 2_666 ?
B25 B24 1.663(4) 2_666 ?
B25 B26 1.780(4) 2_666 ?
B25 Nd 2.837(3) 2_666 ?
B26 C23 1.706(3) 2_666 ?
B26 B25 1.780(4) 2_666 ?
O31 C32 1.432(4) . ?
O31 C35 1.433(4) . ?
C32 C33 1.488(6) . ?
C33 C34 1.442(7) . ?
C34 C35 1.448(6) . ?
O41 C42 1.409(5) . ?
O41 C45 1.430(5) . ?
C42 C43 1.443(6) . ?
C43 C44 1.486(7) . ?
C44 C45 1.508(5) . ?
